data_7715152
loop_
_publ_author_name
'Zenno, Hikaru'
'Sekine, Yoshihiro'
'Zhang, Zhongyue'
'Hayami, Shinya'

_publ_section_title
;
 Solvation/desolvation induced reversible distortion change and switching
 between spin crossover and single molecular magnet behaviour in a
 cobalt(II) complex.
;
_journal_issue 13
_journal_name_full 'Dalton transactions (Cambridge, England : 2003)'
_journal_page_first 5861
_journal_page_last 5870
_journal_paper_doi 10.1039/d3dt03936f
_journal_volume 53
_journal_year 2024
_chemical_formula_moiety 'C44 H34 Co N6 O2, 2(Cl O4)'
_chemical_formula_sum 'C44 H34 Cl2 Co N6 O10'
_chemical_formula_weight 936.60
_space_group_crystal_system monoclinic
_space_group_IT_number 14
_space_group_name_Hall '-P 2ybc'
_space_group_name_H-M_alt 'P 1 21/c 1'
_atom_sites_solution_hydrogens geom
_atom_sites_solution_primary dual
_audit_creation_date 2023-10-21
_audit_creation_method
;
Olex2 1.3
(compiled 2020.11.12 svn.r5f609507 for OlexSys, GUI svn.r6408)
;
_audit_update_record
;
2023-12-12 deposited with the CCDC.	2024-01-22 downloaded from the CCDC.
;
_cell_angle_alpha 90
_cell_angle_beta 112.673(6)
_cell_angle_gamma 90
_cell_formula_units_Z 4
_cell_length_a 17.9066(10)
_cell_length_b 15.2903(5)
_cell_length_c 16.1139(7)
_cell_measurement_reflns_used 5447
_cell_measurement_temperature 110
_cell_measurement_theta_max 30.7790
_cell_measurement_theta_min 2.5280
_cell_volume 4071.0(4)
_computing_cell_refinement 'CrysAlisPro 1.171.40.15 (Rigaku OD, 2018)'
_computing_data_collection 'CrysAlisPro 1.171.40.15 (Rigaku OD, 2018)'
_computing_data_reduction 'CrysAlisPro 1.171.40.15 (Rigaku OD, 2018)'
_computing_molecular_graphics 'Olex2 1.3 (Dolomanov et al., 2009)'
_computing_publication_material 'Olex2 1.3 (Dolomanov et al., 2009)'
_computing_structure_refinement 'SHELXL 2014/7 (Sheldrick, 2015)'
_computing_structure_solution 'SHELXT 2014/5 (Sheldrick, 2014)'
_diffrn_ambient_environment N~2~
_diffrn_ambient_temperature 110
_diffrn_detector 'CCD plate'
_diffrn_detector_type HyPix
_diffrn_measured_fraction_theta_full 0.983
_diffrn_measured_fraction_theta_max 0.974
_diffrn_measurement_details
;
List of Runs (angles in degrees, time in seconds):

  # Type    Start    End  Width  t~exp~   \w     \q     \k     \f   Frames
#--------------------------------------------------------------------------
  1  \w    -27.00   4.00   0.50   10.00    --   -8.15  77.00   0.00   62
  2  \w    -56.00   5.00   0.50   10.00    --   -8.15 -57.00-180.00  122
  3  \w    -44.00   5.00   0.50   10.00    --   -8.15 -57.00 -60.00   98
  4  \w    -24.00   5.00   0.50   10.00    --   -8.15  77.00  60.00   58
  5  \w     -4.00  23.00   0.50   10.00    --    8.47 -77.00-150.00   54
  6  \w     21.00  82.00   0.50   10.00    --    8.47  19.00  60.00  122
;
_diffrn_measurement_device 'four-circle diffractometer'
_diffrn_measurement_device_type 'XtaLAB Synergy R, DW system, HyPix'
_diffrn_measurement_method '\w scans'
_diffrn_orient_matrix_type 'CrysAlisPro convention (1999,Acta A55,543-557)'
_diffrn_orient_matrix_UB_11 0.0328618000
_diffrn_orient_matrix_UB_12 -0.0298435000
_diffrn_orient_matrix_UB_13 0.0145059000
_diffrn_orient_matrix_UB_21 -0.0273068000
_diffrn_orient_matrix_UB_22 -0.0351580000
_diffrn_orient_matrix_UB_23 -0.0181179000
_diffrn_orient_matrix_UB_31 0.0042863000
_diffrn_orient_matrix_UB_32 0.0048536000
_diffrn_orient_matrix_UB_33 -0.0417134000
_diffrn_radiation_monochromator mirror
_diffrn_radiation_probe x-ray
_diffrn_radiation_type 'Mo K\a'
_diffrn_radiation_wavelength 0.71073
_diffrn_reflns_av_R_equivalents 0.0639
_diffrn_reflns_av_unetI/netI 0.0737
_diffrn_reflns_Laue_measured_fraction_full 0.983
_diffrn_reflns_Laue_measured_fraction_max 0.974
_diffrn_reflns_limit_h_max 22
_diffrn_reflns_limit_h_min -22
_diffrn_reflns_limit_k_max 19
_diffrn_reflns_limit_k_min -19
_diffrn_reflns_limit_l_max 20
_diffrn_reflns_limit_l_min -18
_diffrn_reflns_number 27460
_diffrn_reflns_point_group_measured_fraction_full 0.983
_diffrn_reflns_point_group_measured_fraction_max 0.974
_diffrn_reflns_theta_full 25.242
_diffrn_reflns_theta_max 26.371
_diffrn_reflns_theta_min 2.465
_diffrn_source 'Rotating-anode X-ray tube'
_diffrn_source_type 'Rigaku (Mo) X-ray Source'
_exptl_absorpt_coefficient_mu 0.623
_exptl_absorpt_correction_T_max 1.00000
_exptl_absorpt_correction_T_min 0.41135
_exptl_absorpt_correction_type multi-scan
_exptl_absorpt_process_details
;
CrysAlisPro 1.171.40.15 (Rigaku Oxford Diffraction, 2018)
Empirical absorption correction using spherical harmonics,
 implemented in SCALE3 ABSPACK scaling algorithm.
;
_exptl_crystal_colour 'metallic light orange'
_exptl_crystal_colour_lustre metallic
_exptl_crystal_colour_modifier light
_exptl_crystal_colour_primary orange
_exptl_crystal_density_diffrn 1.528
_exptl_crystal_description plate
_exptl_crystal_F_000 1924
_exptl_crystal_size_max 0.05
_exptl_crystal_size_mid 0.01
_exptl_crystal_size_min 0.01
_refine_diff_density_max 1.465
_refine_diff_density_min -0.760
_refine_diff_density_rms 0.083
_refine_ls_extinction_method none
_refine_ls_goodness_of_fit_ref 1.025
_refine_ls_hydrogen_treatment constr
_refine_ls_matrix_type full
_refine_ls_number_parameters 570
_refine_ls_number_reflns 8113
_refine_ls_number_restraints 0
_refine_ls_restrained_S_all 1.025
_refine_ls_R_factor_all 0.0961
_refine_ls_R_factor_gt 0.0578
_refine_ls_shift/su_max 0.001
_refine_ls_shift/su_mean 0.000
_refine_ls_structure_factor_coef Fsqd
_refine_ls_weighting_details 'w=1/[\s^2^(Fo^2^)+(0.0652P)^2^+4.4040P] where P=(Fo^2^+2Fc^2^)/3'
_refine_ls_weighting_scheme calc
_refine_ls_wR_factor_gt 0.1284
_refine_ls_wR_factor_ref 0.1435
_reflns_Friedel_coverage 0.000
_reflns_number_gt 5627
_reflns_number_total 8113
_reflns_threshold_expression 'I > 2\s(I)'
_cod_data_source_file d3dt03936f2.cif
_cod_data_source_block 220719_phometerpycoclo4_300k_110k_2_110_00
_cod_depositor_comments 'Adding full bibliography for 7715150--7715153.cif.'
_cod_database_code 7715152
_shelx_shelxl_version_number 2014/7
_chemical_oxdiff_formula 'C H N O Co Cl'
_shelx_space_group_comment
;
The symmetry employed for this shelxl refinement is uniquely defined
by the following loop, which should always be used as a source of
symmetry information in preference to the above space-group names.
They are only intended as comments.
;
_shelx_estimated_absorpt_t_max 0.994
_shelx_estimated_absorpt_t_min 0.970
_reflns_odcompleteness_completeness 96.71
_reflns_odcompleteness_iscentric 1
_reflns_odcompleteness_theta 26.32
_olex2_refinement_description
;
1. Fixed Uiso
 At 1.2 times of:
  All C(H) groups
 At 1.5 times of:
  All C(H,H,H) groups
2.a Aromatic/amide H refined with riding coordinates:
 C26(H26), C12(H12), C40(H40), C23(H23), C39(H39), C29(H29), C25(H25),
 C31(H31), C42(H42), C24(H24), C1(H1), C43(H43), C3(H3), C2(H2), C9(H9),
 C15(H15), C7(H7), C4(H4), C13(H13), C21(H21), C36(H36), C34(H34), C20(H20),
 C37(H37), C35(H35), C14(H14), C17(H17), C18(H18)
2.b Idealised Me refined as rotating group:
 C44(H44A,H44B,H44C), C22(H22A,H22B,H22C)
;
_olex2_submission_special_instructions 'No special instructions were received'
_oxdiff_exptl_absorpt_empirical_details
;
Empirical correction (ABSPACK) includes:
- Absorption correction using spherical harmonics
- Frame scaling
;
_oxdiff_exptl_absorpt_empirical_full_max 2.677
_oxdiff_exptl_absorpt_empirical_full_min 0.510

loop_
_space_group_symop_operation_xyz
'x, y, z'
'-x, y+1/2, -z+1/2'
'-x, -y, -z'
'x, -y-1/2, z-1/2'

loop_
_atom_site_label
_atom_site_type_symbol
_atom_site_fract_x
_atom_site_fract_y
_atom_site_fract_z
_atom_site_U_iso_or_equiv
_atom_site_adp_type
_atom_site_occupancy
_atom_site_site_symmetry_order
_atom_site_calc_flag
_atom_site_refinement_flags_posn
_atom_site_refinement_flags_adp
_atom_site_refinement_flags_occupancy
_atom_site_disorder_assembly
_atom_site_disorder_group
Co1 Co 0.26263(3) 0.36282(3) 0.72598(3) 0.01852(14) Uani 1 1 d . . . . .
Cl1 Cl 0.50450(5) 0.58618(6) 0.70249(6) 0.0232(2) Uani 1 1 d . . . . .
Cl2 Cl 0.04950(7) 0.24431(8) 0.43658(7) 0.0384(3) Uani 1 1 d . . . . .
O2 O -0.34727(15) 0.39130(16) 0.62849(17) 0.0246(6) Uani 1 1 d . . . . .
O3 O 0.44044(16) 0.52942(17) 0.64619(17) 0.0290(6) Uani 1 1 d . . . . .
O5 O 0.52087(17) 0.65222(17) 0.64806(19) 0.0316(6) Uani 1 1 d . . . . .
O4 O 0.57667(16) 0.53410(18) 0.74614(18) 0.0315(6) Uani 1 1 d . . . . .
O6 O 0.48139(18) 0.6268(2) 0.76941(19) 0.0383(7) Uani 1 1 d . . . . .
O7 O 0.09662(19) 0.1938(2) 0.51239(18) 0.0405(8) Uani 1 1 d . . . . .
N5 N 0.13808(18) 0.36949(18) 0.68127(19) 0.0192(6) Uani 1 1 d . . . . .
N4 N 0.22494(18) 0.22922(19) 0.72196(18) 0.0191(6) Uani 1 1 d . . . . .
N6 N 0.23423(18) 0.49632(19) 0.6878(2) 0.0221(7) Uani 1 1 d . . . . .
N2 N 0.38718(18) 0.36079(18) 0.78965(19) 0.0201(6) Uani 1 1 d . . . . .
N1 N 0.28335(19) 0.38500(19) 0.8657(2) 0.0216(7) Uani 1 1 d . . . . .
N3 N 0.30573(19) 0.34091(18) 0.6201(2) 0.0219(7) Uani 1 1 d . . . . .
O1 O 0.89061(17) 0.3999(2) 1.0714(2) 0.0438(8) Uani 1 1 d . . . . .
O10 O -0.03437(19) 0.2228(2) 0.4066(3) 0.0594(10) Uani 1 1 d . . . . .
C28 C 0.0965(2) 0.2975(2) 0.6843(2) 0.0183(7) Uani 1 1 d . . . . .
O8 O 0.0578(2) 0.3369(2) 0.4674(2) 0.0537(9) Uani 1 1 d . . . . .
C6 C 0.4213(2) 0.3758(2) 0.8787(2) 0.0204(8) Uani 1 1 d . . . . .
C11 C 0.3865(2) 0.3331(2) 0.6450(2) 0.0203(8) Uani 1 1 d . . . . .
C32 C 0.0999(2) 0.4463(2) 0.6573(2) 0.0204(8) Uani 1 1 d . . . . .
C27 C 0.1466(2) 0.2177(2) 0.7091(2) 0.0182(7) Uani 1 1 d . . . . .
C10 C 0.4337(2) 0.3452(2) 0.7428(2) 0.0203(8) Uani 1 1 d . . . . .
C38 C -0.1124(2) 0.3855(2) 0.6360(2) 0.0202(8) Uani 1 1 d . . . . .
C8 C 0.5549(2) 0.3592(2) 0.8764(3) 0.0239(8) Uani 1 1 d . . . . .
C26 C 0.1163(2) 0.1360(2) 0.7166(2) 0.0221(8) Uani 1 1 d . . . . .
H26 H 0.0615 0.1296 0.7099 0.026 Uiso 1 1 calc R U . . .
C12 C 0.4216(2) 0.3184(2) 0.5837(2) 0.0241(8) Uani 1 1 d . . . . .
H12 H 0.4785 0.3114 0.6033 0.029 Uiso 1 1 calc R U . . .
C5 C 0.3628(2) 0.3908(2) 0.9216(2) 0.0211(8) Uani 1 1 d . . . . .
C30 C -0.0262(2) 0.3812(2) 0.6453(2) 0.0203(8) Uani 1 1 d . . . . .
C40 C -0.2150(2) 0.3383(2) 0.6889(2) 0.0235(8) Uani 1 1 d . . . . .
H40 H -0.2302 0.3042 0.7291 0.028 Uiso 1 1 calc R U . . .
C23 C 0.2734(2) 0.1587(2) 0.7387(2) 0.0210(8) Uani 1 1 d . . . . .
H23 H 0.3284 0.1668 0.7471 0.025 Uiso 1 1 calc R U . . .
C39 C -0.1366(2) 0.3350(2) 0.6938(2) 0.0214(8) Uani 1 1 d . . . . .
H39 H -0.0985 0.2979 0.7368 0.026 Uiso 1 1 calc R U . . .
C29 C 0.0144(2) 0.3010(2) 0.6662(2) 0.0203(8) Uani 1 1 d . . . . .
H29 H -0.0142 0.2492 0.6680 0.024 Uiso 1 1 calc R U . . .
C25 C 0.1665(2) 0.0636(2) 0.7340(2) 0.0233(8) Uani 1 1 d . . . . .
H25 H 0.1466 0.0071 0.7389 0.028 Uiso 1 1 calc R U . . .
C31 C 0.0181(2) 0.4549(2) 0.6391(2) 0.0215(8) Uani 1 1 d . . . . .
H31 H -0.0077 0.5101 0.6227 0.026 Uiso 1 1 calc R U . . .
C42 C -0.2491(2) 0.4409(2) 0.5671(2) 0.0228(8) Uani 1 1 d . . . . .
H42 H -0.2879 0.4762 0.5227 0.027 Uiso 1 1 calc R U . . .
C24 C 0.2465(2) 0.0751(2) 0.7443(2) 0.0220(8) Uani 1 1 d . . . . .
H24 H 0.2821 0.0265 0.7549 0.026 Uiso 1 1 calc R U . . .
C41 C -0.2721(2) 0.3911(2) 0.6257(2) 0.0213(8) Uani 1 1 d . . . . .
C1 C 0.2280(2) 0.3921(2) 0.9010(3) 0.0249(8) Uani 1 1 d . . . . .
H1 H 0.1726 0.3884 0.8620 0.030 Uiso 1 1 calc R U . . .
C33 C 0.1558(2) 0.5187(2) 0.6577(2) 0.0215(8) Uani 1 1 d . . . . .
C43 C -0.1697(2) 0.4390(2) 0.5736(2) 0.0231(8) Uani 1 1 d . . . . .
H43 H -0.1541 0.4748 0.5349 0.028 Uiso 1 1 calc R U . . .
C3 C 0.3271(2) 0.4127(2) 1.0485(2) 0.0264(9) Uani 1 1 d . . . . .
H3 H 0.3418 0.4230 1.1110 0.032 Uiso 1 1 calc R U . . .
C2 C 0.2468(3) 0.4048(2) 0.9919(3) 0.0273(9) Uani 1 1 d . . . . .
H2 H 0.2052 0.4080 1.0148 0.033 Uiso 1 1 calc R U . . .
C9 C 0.5176(2) 0.3436(2) 0.7849(3) 0.0237(8) Uani 1 1 d . . . . .
H9 H 0.5494 0.3317 0.7508 0.028 Uiso 1 1 calc R U . . .
C15 C 0.2592(3) 0.3344(2) 0.5327(2) 0.0265(9) Uani 1 1 d . . . . .
H15 H 0.2022 0.3388 0.5149 0.032 Uiso 1 1 calc R U . . .
C7 C 0.5047(2) 0.3770(2) 0.9231(3) 0.0243(8) Uani 1 1 d . . . . .
H7 H 0.5280 0.3899 0.9855 0.029 Uiso 1 1 calc R U . . .
C4 C 0.3857(2) 0.4055(2) 1.0130(2) 0.0247(8) Uani 1 1 d . . . . .
H4 H 0.4414 0.4106 1.0508 0.030 Uiso 1 1 calc R U . . .
C16 C 0.6444(2) 0.3619(2) 0.9242(3) 0.0258(8) Uani 1 1 d . . . . .
C13 C 0.3725(3) 0.3140(2) 0.4931(3) 0.0276(9) Uani 1 1 d . . . . .
H13 H 0.3954 0.3058 0.4494 0.033 Uiso 1 1 calc R U . . .
C21 C 0.6947(2) 0.3830(2) 0.8800(3) 0.0270(9) Uani 1 1 d . . . . .
H21 H 0.6718 0.3904 0.8166 0.032 Uiso 1 1 calc R U . . .
C36 C 0.2675(2) 0.6429(2) 0.6635(3) 0.0295(9) Uani 1 1 d . . . . .
H36 H 0.3075 0.6849 0.6665 0.035 Uiso 1 1 calc R U . . .
C34 C 0.1300(3) 0.6027(2) 0.6280(3) 0.0281(9) Uani 1 1 d . . . . .
H34 H 0.0741 0.6171 0.6060 0.034 Uiso 1 1 calc R U . . .
C20 C 0.7774(2) 0.3936(2) 0.9257(3) 0.0277(9) Uani 1 1 d . . . . .
H20 H 0.8108 0.4069 0.8937 0.033 Uiso 1 1 calc R U . . .
C37 C 0.2889(2) 0.5578(3) 0.6916(3) 0.0291(9) Uani 1 1 d . . . . .
H37 H 0.3445 0.5423 0.7146 0.035 Uiso 1 1 calc R U . . .
C19 C 0.8111(3) 0.3846(3) 1.0184(3) 0.0343(10) Uani 1 1 d . . . . .
C35 C 0.1870(2) 0.6651(2) 0.6310(3) 0.0287(9) Uani 1 1 d . . . . .
H35 H 0.1705 0.7230 0.6106 0.034 Uiso 1 1 calc R U . . .
C14 C 0.2895(3) 0.3217(2) 0.4669(3) 0.0282(9) Uani 1 1 d . . . . .
H14 H 0.2544 0.3184 0.4053 0.034 Uiso 1 1 calc R U . . .
C44 C -0.4072(2) 0.4475(3) 0.5667(3) 0.0282(9) Uani 1 1 d . . . . .
H44A H -0.4171 0.4298 0.5049 0.042 Uiso 1 1 calc R U . . .
H44B H -0.3879 0.5081 0.5761 0.042 Uiso 1 1 calc R U . . .
H44C H -0.4576 0.4431 0.5768 0.042 Uiso 1 1 calc R U . . .
C17 C 0.6805(3) 0.3475(3) 1.0171(3) 0.0343(10) Uani 1 1 d . . . . .
H17 H 0.6479 0.3293 1.0485 0.041 Uiso 1 1 calc R U . . .
C18 C 0.7627(3) 0.3594(3) 1.0642(3) 0.0388(11) Uani 1 1 d . . . . .
H18 H 0.7859 0.3503 1.1274 0.047 Uiso 1 1 calc R U . . .
C22 C 0.9377(3) 0.4433(3) 1.0290(3) 0.0471(12) Uani 1 1 d . . . . .
H22A H 0.9476 0.4030 0.9871 0.071 Uiso 1 1 calc R U . . .
H22B H 0.9895 0.4619 1.0750 0.071 Uiso 1 1 calc R U . . .
H22C H 0.9081 0.4946 0.9961 0.071 Uiso 1 1 calc R U . . .
O9 O 0.0809(3) 0.2403(3) 0.3698(2) 0.0827(14) Uani 1 1 d . . . . .

loop_
_atom_site_aniso_label
_atom_site_aniso_U_11
_atom_site_aniso_U_22
_atom_site_aniso_U_33
_atom_site_aniso_U_23
_atom_site_aniso_U_13
_atom_site_aniso_U_12
Co1 0.0173(3) 0.0176(2) 0.0211(3) -0.0004(2) 0.0078(2) 0.0001(2)
Cl1 0.0202(5) 0.0243(5) 0.0258(5) -0.0018(4) 0.0096(4) -0.0023(4)
Cl2 0.0316(6) 0.0555(7) 0.0268(5) 0.0057(5) 0.0100(5) 0.0145(5)
O2 0.0199(14) 0.0257(14) 0.0285(14) 0.0040(11) 0.0096(12) 0.0037(11)
O3 0.0202(14) 0.0339(15) 0.0292(14) -0.0037(12) 0.0054(12) -0.0073(12)
O5 0.0306(16) 0.0255(15) 0.0402(16) 0.0034(12) 0.0152(14) -0.0024(12)
O4 0.0213(15) 0.0323(15) 0.0348(15) 0.0038(12) 0.0042(13) 0.0042(12)
O6 0.0357(17) 0.0471(18) 0.0358(16) -0.0096(14) 0.0178(14) 0.0001(15)
O7 0.0426(18) 0.0477(18) 0.0255(15) 0.0086(13) 0.0068(14) 0.0187(15)
N5 0.0216(17) 0.0160(15) 0.0224(15) 0.0000(12) 0.0113(14) -0.0010(13)
N4 0.0200(17) 0.0201(15) 0.0179(15) -0.0008(12) 0.0081(13) -0.0004(13)
N6 0.0186(17) 0.0191(15) 0.0315(17) -0.0005(13) 0.0129(14) -0.0001(13)
N2 0.0236(17) 0.0151(14) 0.0227(16) -0.0013(12) 0.0099(14) -0.0011(13)
N1 0.0219(18) 0.0207(15) 0.0234(16) -0.0016(13) 0.0102(14) -0.0016(13)
N3 0.0245(18) 0.0188(15) 0.0231(16) 0.0017(12) 0.0100(14) 0.0003(13)
O1 0.0178(16) 0.0517(19) 0.0507(19) 0.0205(16) 0.0008(15) -0.0025(14)
O10 0.0283(18) 0.0394(19) 0.086(3) -0.0080(18) -0.0044(18) 0.0039(15)
C28 0.021(2) 0.0201(18) 0.0153(17) -0.0010(14) 0.0087(15) 0.0009(15)
O8 0.042(2) 0.0425(19) 0.069(2) -0.0026(17) 0.0126(18) 0.0069(16)
C6 0.022(2) 0.0156(17) 0.0221(18) -0.0007(14) 0.0068(16) -0.0026(15)
C11 0.023(2) 0.0133(16) 0.0268(19) -0.0011(14) 0.0120(17) -0.0042(15)
C32 0.024(2) 0.0151(17) 0.0231(19) -0.0030(14) 0.0104(16) -0.0011(15)
C27 0.021(2) 0.0199(18) 0.0150(17) -0.0017(14) 0.0076(15) 0.0008(15)
C10 0.023(2) 0.0134(17) 0.0278(19) -0.0011(14) 0.0135(17) -0.0015(15)
C38 0.0179(19) 0.0196(18) 0.0211(18) -0.0038(14) 0.0053(16) -0.0028(15)
C8 0.023(2) 0.0160(17) 0.033(2) 0.0037(16) 0.0115(18) -0.0001(16)
C26 0.0181(19) 0.0219(18) 0.0260(19) 0.0014(16) 0.0083(16) -0.0001(16)
C12 0.027(2) 0.0190(18) 0.032(2) -0.0015(16) 0.0175(18) -0.0030(16)
C5 0.024(2) 0.0152(17) 0.0254(19) 0.0004(15) 0.0106(17) -0.0016(15)
C30 0.020(2) 0.0241(19) 0.0165(17) -0.0009(15) 0.0073(15) 0.0006(15)
C40 0.026(2) 0.0200(19) 0.027(2) 0.0027(15) 0.0128(17) 0.0002(16)
C23 0.020(2) 0.0230(19) 0.0222(19) -0.0006(15) 0.0104(16) 0.0042(15)
C39 0.020(2) 0.0195(18) 0.0229(19) -0.0007(15) 0.0058(16) 0.0027(15)
C29 0.023(2) 0.0161(17) 0.0234(18) -0.0034(15) 0.0108(16) -0.0016(15)
C25 0.027(2) 0.0157(17) 0.028(2) 0.0021(15) 0.0111(17) -0.0011(16)
C31 0.022(2) 0.0190(18) 0.0206(18) 0.0019(15) 0.0054(16) 0.0030(16)
C42 0.018(2) 0.0240(19) 0.0233(19) 0.0008(15) 0.0049(16) 0.0035(16)
C24 0.025(2) 0.0192(18) 0.0215(18) 0.0012(15) 0.0089(16) 0.0051(16)
C41 0.018(2) 0.0223(18) 0.0252(19) -0.0067(15) 0.0105(17) -0.0017(15)
C1 0.024(2) 0.0254(19) 0.028(2) -0.0037(16) 0.0123(18) -0.0018(16)
C33 0.023(2) 0.0207(18) 0.0230(18) 0.0008(15) 0.0119(16) -0.0003(16)
C43 0.024(2) 0.0220(19) 0.0249(19) 0.0030(16) 0.0110(17) 0.0027(16)
C3 0.035(2) 0.0219(19) 0.0220(19) -0.0030(15) 0.0110(18) -0.0030(17)
C2 0.033(2) 0.024(2) 0.033(2) -0.0028(17) 0.020(2) -0.0036(18)
C9 0.024(2) 0.0181(18) 0.034(2) 0.0024(15) 0.0168(18) 0.0011(16)
C15 0.028(2) 0.0232(19) 0.027(2) 0.0005(16) 0.0091(18) -0.0018(17)
C7 0.025(2) 0.0196(19) 0.0262(19) 0.0021(15) 0.0081(17) -0.0020(16)
C4 0.030(2) 0.0193(19) 0.0246(19) 0.0007(15) 0.0101(18) -0.0024(16)
C16 0.022(2) 0.0157(17) 0.038(2) 0.0079(16) 0.0101(18) 0.0022(16)
C13 0.040(3) 0.0204(19) 0.030(2) -0.0016(16) 0.022(2) -0.0030(18)
C21 0.025(2) 0.0192(19) 0.037(2) -0.0008(16) 0.0121(19) 0.0001(16)
C36 0.028(2) 0.0195(19) 0.047(2) 0.0000(18) 0.020(2) -0.0047(17)
C34 0.026(2) 0.0219(19) 0.036(2) 0.0012(17) 0.0120(19) 0.0034(17)
C20 0.021(2) 0.0212(19) 0.042(2) 0.0017(17) 0.0134(19) 0.0002(16)
C37 0.023(2) 0.027(2) 0.041(2) -0.0010(18) 0.0163(19) -0.0013(17)
C19 0.022(2) 0.025(2) 0.049(3) 0.0127(19) 0.007(2) 0.0038(17)
C35 0.032(2) 0.0173(18) 0.040(2) 0.0036(17) 0.018(2) 0.0013(17)
C14 0.039(3) 0.0217(19) 0.024(2) -0.0007(16) 0.0126(19) -0.0028(18)
C44 0.019(2) 0.033(2) 0.033(2) 0.0016(17) 0.0094(18) 0.0048(17)
C17 0.024(2) 0.037(2) 0.041(2) 0.0135(19) 0.012(2) -0.0018(19)
C18 0.029(2) 0.044(3) 0.034(2) 0.022(2) 0.002(2) -0.002(2)
C22 0.019(2) 0.054(3) 0.062(3) 0.013(2) 0.009(2) -0.006(2)
O9 0.096(3) 0.113(4) 0.044(2) 0.018(2) 0.033(2) 0.035(3)

loop_
_atom_type_symbol
_atom_type_description
_atom_type_scat_dispersion_real
_atom_type_scat_dispersion_imag
_atom_type_scat_source
C C 0.0033 0.0016 'International Tables Vol C Tables 4.2.6.8 and 6.1.1.4'
H H 0.0000 0.0000 'International Tables Vol C Tables 4.2.6.8 and 6.1.1.4'
Cl Cl 0.1484 0.1585 'International Tables Vol C Tables 4.2.6.8 and 6.1.1.4'
Co Co 0.3494 0.9721 'International Tables Vol C Tables 4.2.6.8 and 6.1.1.4'
N N 0.0061 0.0033 'International Tables Vol C Tables 4.2.6.8 and 6.1.1.4'
O O 0.0106 0.0060 'International Tables Vol C Tables 4.2.6.8 and 6.1.1.4'

loop_
_geom_angle_atom_site_label_1
_geom_angle_atom_site_label_2
_geom_angle_atom_site_label_3
_geom_angle
_geom_angle_site_symmetry_1
_geom_angle_site_symmetry_3
_geom_angle_publ_flag
N5 Co1 N4 75.61(11) . . ?
N5 Co1 N6 75.35(11) . . ?
N5 Co1 N1 94.83(11) . . ?
N5 Co1 N3 113.59(12) . . ?
N4 Co1 N1 96.11(11) . . ?
N4 Co1 N3 91.87(11) . . ?
N6 Co1 N4 149.81(12) . . ?
N6 Co1 N1 94.37(11) . . ?
N6 Co1 N3 92.22(11) . . ?
N2 Co1 N5 171.29(11) . . ?
N2 Co1 N4 105.53(11) . . ?
N2 Co1 N6 104.42(11) . . ?
N2 Co1 N1 76.48(11) . . ?
N2 Co1 N3 75.10(12) . . ?
N3 Co1 N1 151.57(12) . . ?
O3 Cl1 O4 108.56(17) . . ?
O5 Cl1 O3 109.71(16) . . ?
O5 Cl1 O4 109.17(16) . . ?
O6 Cl1 O3 110.01(17) . . ?
O6 Cl1 O5 109.82(17) . . ?
O6 Cl1 O4 109.54(17) . . ?
O7 Cl2 O10 111.5(2) . . ?
O7 Cl2 O8 106.3(2) . . ?
O10 Cl2 O8 106.8(2) . . ?
O9 Cl2 O7 111.0(2) . . ?
O9 Cl2 O10 114.4(3) . . ?
O9 Cl2 O8 106.3(3) . . ?
C41 O2 C44 117.6(3) . . ?
C28 N5 Co1 119.2(2) . . ?
C32 N5 Co1 120.4(2) . . ?
C32 N5 C28 120.1(3) . . ?
C27 N4 Co1 115.2(2) . . ?
C23 N4 Co1 125.9(2) . . ?
C23 N4 C27 118.6(3) . . ?
C33 N6 Co1 116.6(2) . . ?
C33 N6 C37 118.7(3) . . ?
C37 N6 Co1 124.6(3) . . ?
C6 N2 Co1 119.2(2) . . ?
C10 N2 Co1 120.5(2) . . ?
C10 N2 C6 120.3(3) . . ?
C5 N1 Co1 114.5(2) . . ?
C1 N1 Co1 127.2(3) . . ?
C1 N1 C5 118.3(3) . . ?
C11 N3 Co1 116.7(2) . . ?
C15 N3 Co1 125.4(3) . . ?
C15 N3 C11 117.9(3) . . ?
C19 O1 C22 116.3(3) . . ?
N5 C28 C27 113.6(3) . . ?
N5 C28 C29 121.3(3) . . ?
C29 C28 C27 125.0(3) . . ?
N2 C6 C5 114.4(3) . . ?
N2 C6 C7 120.7(3) . . ?
C7 C6 C5 125.0(3) . . ?
N3 C11 C10 114.2(3) . . ?
N3 C11 C12 122.3(3) . . ?
C12 C11 C10 123.5(3) . . ?
N5 C32 C31 121.6(3) . . ?
N5 C32 C33 112.5(3) . . ?
C31 C32 C33 125.8(3) . . ?
N4 C27 C28 114.9(3) . . ?
N4 C27 C26 121.6(3) . . ?
C26 C27 C28 123.5(3) . . ?
N2 C10 C11 113.4(3) . . ?
N2 C10 C9 121.1(3) . . ?
C9 C10 C11 125.5(3) . . ?
C39 C38 C30 118.8(3) . . ?
C43 C38 C30 123.0(3) . . ?
C43 C38 C39 118.3(3) . . ?
C9 C8 C7 117.2(3) . . ?
C9 C8 C16 122.5(3) . . ?
C7 C8 C16 120.2(3) . . ?
C27 C26 H26 120.2 . . ?
C25 C26 C27 119.5(3) . . ?
C25 C26 H26 120.2 . . ?
C11 C12 H12 120.5 . . ?
C11 C12 C13 118.9(4) . . ?
C13 C12 H12 120.5 . . ?
N1 C5 C6 115.4(3) . . ?
N1 C5 C4 121.3(3) . . ?
C4 C5 C6 123.3(3) . . ?
C29 C30 C38 119.0(3) . . ?
C29 C30 C31 117.7(3) . . ?
C31 C30 C38 123.2(3) . . ?
C39 C40 H40 119.6 . . ?
C39 C40 C41 120.7(3) . . ?
C41 C40 H40 119.6 . . ?
N4 C23 H23 118.6 . . ?
N4 C23 C24 122.8(3) . . ?
C24 C23 H23 118.6 . . ?
C38 C39 H39 119.6 . . ?
C40 C39 C38 120.7(3) . . ?
C40 C39 H39 119.6 . . ?
C28 C29 C30 119.7(3) . . ?
C28 C29 H29 120.1 . . ?
C30 C29 H29 120.1 . . ?
C26 C25 H25 120.6 . . ?
C26 C25 C24 118.8(3) . . ?
C24 C25 H25 120.6 . . ?
C32 C31 C30 119.3(3) . . ?
C32 C31 H31 120.3 . . ?
C30 C31 H31 120.3 . . ?
C41 C42 H42 120.0 . . ?
C43 C42 H42 120.0 . . ?
C43 C42 C41 120.0(3) . . ?
C23 C24 C25 118.6(3) . . ?
C23 C24 H24 120.7 . . ?
C25 C24 H24 120.7 . . ?
O2 C41 C40 115.8(3) . . ?
O2 C41 C42 125.0(3) . . ?
C40 C41 C42 119.2(3) . . ?
N1 C1 H1 118.3 . . ?
N1 C1 C2 123.4(4) . . ?
C2 C1 H1 118.3 . . ?
N6 C33 C32 114.8(3) . . ?
N6 C33 C34 121.7(3) . . ?
C34 C33 C32 123.5(3) . . ?
C38 C43 H43 119.5 . . ?
C42 C43 C38 121.1(3) . . ?
C42 C43 H43 119.5 . . ?
C2 C3 H3 120.5 . . ?
C2 C3 C4 119.0(3) . . ?
C4 C3 H3 120.5 . . ?
C1 C2 H2 120.7 . . ?
C3 C2 C1 118.5(4) . . ?
C3 C2 H2 120.7 . . ?
C10 C9 H9 119.9 . . ?
C8 C9 C10 120.3(3) . . ?
C8 C9 H9 119.9 . . ?
N3 C15 H15 118.3 . . ?
N3 C15 C14 123.5(4) . . ?
C14 C15 H15 118.3 . . ?
C6 C7 C8 120.4(3) . . ?
C6 C7 H7 119.8 . . ?
C8 C7 H7 119.8 . . ?
C5 C4 H4 120.3 . . ?
C3 C4 C5 119.5(4) . . ?
C3 C4 H4 120.3 . . ?
C21 C16 C8 121.7(3) . . ?
C21 C16 C17 117.6(4) . . ?
C17 C16 C8 120.7(3) . . ?
C12 C13 H13 120.4 . . ?
C14 C13 C12 119.2(3) . . ?
C14 C13 H13 120.4 . . ?
C16 C21 H21 119.1 . . ?
C16 C21 C20 121.8(4) . . ?
C20 C21 H21 119.1 . . ?
C37 C36 H36 120.8 . . ?
C35 C36 H36 120.8 . . ?
C35 C36 C37 118.4(4) . . ?
C33 C34 H34 120.5 . . ?
C33 C34 C35 118.9(4) . . ?
C35 C34 H34 120.5 . . ?
C21 C20 H20 120.2 . . ?
C19 C20 C21 119.6(4) . . ?
C19 C20 H20 120.2 . . ?
N6 C37 C36 122.7(4) . . ?
N6 C37 H37 118.7 . . ?
C36 C37 H37 118.7 . . ?
O1 C19 C20 124.9(4) . . ?
O1 C19 C18 115.3(4) . . ?
C20 C19 C18 119.8(4) . . ?
C36 C35 C34 119.6(4) . . ?
C36 C35 H35 120.2 . . ?
C34 C35 H35 120.2 . . ?
C15 C14 C13 118.2(4) . . ?
C15 C14 H14 120.9 . . ?
C13 C14 H14 120.9 . . ?
O2 C44 H44A 109.5 . . ?
O2 C44 H44B 109.5 . . ?
O2 C44 H44C 109.5 . . ?
H44A C44 H44B 109.5 . . ?
H44A C44 H44C 109.5 . . ?
H44B C44 H44C 109.5 . . ?
C16 C17 H17 119.3 . . ?
C18 C17 C16 121.4(4) . . ?
C18 C17 H17 119.3 . . ?
C19 C18 H18 120.2 . . ?
C17 C18 C19 119.6(4) . . ?
C17 C18 H18 120.2 . . ?
O1 C22 H22A 109.5 . . ?
O1 C22 H22B 109.5 . . ?
O1 C22 H22C 109.5 . . ?
H22A C22 H22B 109.5 . . ?
H22A C22 H22C 109.5 . . ?
H22B C22 H22C 109.5 . . ?

loop_
_geom_bond_atom_site_label_1
_geom_bond_atom_site_label_2
_geom_bond_distance
_geom_bond_site_symmetry_2
_geom_bond_publ_flag
Co1 N5 2.065(3) . ?
Co1 N4 2.145(3) . ?
Co1 N6 2.136(3) . ?
Co1 N2 2.065(3) . ?
Co1 N1 2.163(3) . ?
Co1 N3 2.152(3) . ?
Cl1 O3 1.446(3) . ?
Cl1 O5 1.440(3) . ?
Cl1 O4 1.449(3) . ?
Cl1 O6 1.437(3) . ?
Cl2 O7 1.416(3) . ?
Cl2 O10 1.427(3) . ?
Cl2 O8 1.488(3) . ?
Cl2 O9 1.394(4) . ?
O2 C41 1.364(4) . ?
O2 C44 1.435(4) . ?
N5 C28 1.341(4) . ?
N5 C32 1.339(4) . ?
N4 C27 1.349(5) . ?
N4 C23 1.344(4) . ?
N6 C33 1.341(5) . ?
N6 C37 1.341(5) . ?
N2 C6 1.345(5) . ?
N2 C10 1.343(4) . ?
N1 C5 1.362(5) . ?
N1 C1 1.324(5) . ?
N3 C11 1.349(5) . ?
N3 C15 1.336(5) . ?
O1 C19 1.368(5) . ?
O1 C22 1.434(5) . ?
C28 C27 1.476(5) . ?
C28 C29 1.385(5) . ?
C6 C5 1.480(5) . ?
C6 C7 1.384(5) . ?
C11 C10 1.484(5) . ?
C11 C12 1.378(5) . ?
C32 C31 1.385(5) . ?
C32 C33 1.491(5) . ?
C27 C26 1.385(5) . ?
C10 C9 1.390(5) . ?
C38 C30 1.493(5) . ?
C38 C39 1.401(5) . ?
C38 C43 1.392(5) . ?
C8 C9 1.385(5) . ?
C8 C7 1.404(5) . ?
C8 C16 1.487(5) . ?
C26 H26 0.9500 . ?
C26 C25 1.385(5) . ?
C12 H12 0.9500 . ?
C12 C13 1.386(5) . ?
C5 C4 1.386(5) . ?
C30 C29 1.398(5) . ?
C30 C31 1.405(5) . ?
C40 H40 0.9500 . ?
C40 C39 1.376(5) . ?
C40 C41 1.389(5) . ?
C23 H23 0.9500 . ?
C23 C24 1.380(5) . ?
C39 H39 0.9500 . ?
C29 H29 0.9500 . ?
C25 H25 0.9500 . ?
C25 C24 1.389(5) . ?
C31 H31 0.9500 . ?
C42 H42 0.9500 . ?
C42 C41 1.393(5) . ?
C42 C43 1.386(5) . ?
C24 H24 0.9500 . ?
C1 H1 0.9500 . ?
C1 C2 1.384(5) . ?
C33 C34 1.385(5) . ?
C43 H43 0.9500 . ?
C3 H3 0.9500 . ?
C3 C2 1.380(6) . ?
C3 C4 1.381(5) . ?
C2 H2 0.9500 . ?
C9 H9 0.9500 . ?
C15 H15 0.9500 . ?
C15 C14 1.378(5) . ?
C7 H7 0.9500 . ?
C4 H4 0.9500 . ?
C16 C21 1.384(5) . ?
C16 C17 1.401(6) . ?
C13 H13 0.9500 . ?
C13 C14 1.383(6) . ?
C21 H21 0.9500 . ?
C21 C20 1.387(6) . ?
C36 H36 0.9500 . ?
C36 C37 1.382(5) . ?
C36 C35 1.374(6) . ?
C34 H34 0.9500 . ?
C34 C35 1.385(5) . ?
C20 H20 0.9500 . ?
C20 C19 1.385(6) . ?
C37 H37 0.9500 . ?
C19 C18 1.394(6) . ?
C35 H35 0.9500 . ?
C14 H14 0.9500 . ?
C44 H44A 0.9800 . ?
C44 H44B 0.9800 . ?
C44 H44C 0.9800 . ?
C17 H17 0.9500 . ?
C17 C18 1.383(6) . ?
C18 H18 0.9500 . ?
C22 H22A 0.9800 . ?
C22 H22B 0.9800 . ?
C22 H22C 0.9800 . ?

loop_
_geom_torsion_atom_site_label_1
_geom_torsion_atom_site_label_2
_geom_torsion_atom_site_label_3
_geom_torsion_atom_site_label_4
_geom_torsion
_geom_torsion_site_symmetry_1
_geom_torsion_site_symmetry_2
_geom_torsion_site_symmetry_3
_geom_torsion_site_symmetry_4
_geom_torsion_publ_flag
Co1 N5 C28 C27 -7.9(4) . . . . ?
Co1 N5 C28 C29 171.6(2) . . . . ?
Co1 N5 C32 C31 -170.8(3) . . . . ?
Co1 N5 C32 C33 6.2(4) . . . . ?
Co1 N4 C27 C28 10.2(4) . . . . ?
Co1 N4 C27 C26 -171.5(3) . . . . ?
Co1 N4 C23 C24 172.9(3) . . . . ?
Co1 N6 C33 C32 1.3(4) . . . . ?
Co1 N6 C33 C34 -177.6(3) . . . . ?
Co1 N6 C37 C36 177.9(3) . . . . ?
Co1 N2 C6 C5 1.2(4) . . . . ?
Co1 N2 C6 C7 -178.4(3) . . . . ?
Co1 N2 C10 C11 1.7(4) . . . . ?
Co1 N2 C10 C9 -180.0(2) . . . . ?
Co1 N1 C5 C6 -3.4(4) . . . . ?
Co1 N1 C5 C4 179.5(3) . . . . ?
Co1 N1 C1 C2 178.8(3) . . . . ?
Co1 N3 C11 C10 -2.7(4) . . . . ?
Co1 N3 C11 C12 179.6(3) . . . . ?
Co1 N3 C15 C14 178.9(3) . . . . ?
N5 C28 C27 N4 -1.9(4) . . . . ?
N5 C28 C27 C26 179.8(3) . . . . ?
N5 C28 C29 C30 -0.8(5) . . . . ?
N5 C32 C31 C30 -0.5(5) . . . . ?
N5 C32 C33 N6 -4.6(4) . . . . ?
N5 C32 C33 C34 174.2(3) . . . . ?
N4 C27 C26 C25 -2.7(5) . . . . ?
N4 C23 C24 C25 -1.4(5) . . . . ?
N6 C33 C34 C35 -1.0(6) . . . . ?
N2 C6 C5 N1 1.6(4) . . . . ?
N2 C6 C5 C4 178.6(3) . . . . ?
N2 C6 C7 C8 -2.4(5) . . . . ?
N2 C10 C9 C8 -0.8(5) . . . . ?
N1 C5 C4 C3 1.4(5) . . . . ?
N1 C1 C2 C3 1.7(6) . . . . ?
N3 C11 C10 N2 0.8(4) . . . . ?
N3 C11 C10 C9 -177.5(3) . . . . ?
N3 C11 C12 C13 1.9(5) . . . . ?
N3 C15 C14 C13 1.0(6) . . . . ?
O1 C19 C18 C17 176.1(4) . . . . ?
C28 N5 C32 C31 3.0(5) . . . . ?
C28 N5 C32 C33 -180.0(3) . . . . ?
C28 C27 C26 C25 175.5(3) . . . . ?
C6 N2 C10 C11 -178.0(3) . . . . ?
C6 N2 C10 C9 0.4(5) . . . . ?
C6 C5 C4 C3 -175.5(3) . . . . ?
C11 N3 C15 C14 -1.2(5) . . . . ?
C11 C10 C9 C8 177.4(3) . . . . ?
C11 C12 C13 C14 -2.0(5) . . . . ?
C32 N5 C28 C27 178.2(3) . . . . ?
C32 N5 C28 C29 -2.4(5) . . . . ?
C32 C33 C34 C35 -179.8(3) . . . . ?
C27 N4 C23 C24 -0.7(5) . . . . ?
C27 C28 C29 C30 178.6(3) . . . . ?
C27 C26 C25 C24 0.5(5) . . . . ?
C10 N2 C6 C5 -179.2(3) . . . . ?
C10 N2 C6 C7 1.2(5) . . . . ?
C10 C11 C12 C13 -175.5(3) . . . . ?
C38 C30 C29 C28 -173.3(3) . . . . ?
C38 C30 C31 C32 173.7(3) . . . . ?
C8 C16 C21 C20 173.8(3) . . . . ?
C8 C16 C17 C18 -172.7(4) . . . . ?
C26 C25 C24 C23 1.5(5) . . . . ?
C12 C11 C10 N2 178.4(3) . . . . ?
C12 C11 C10 C9 0.1(5) . . . . ?
C12 C13 C14 C15 0.7(5) . . . . ?
C5 N1 C1 C2 -0.3(5) . . . . ?
C5 C6 C7 C8 178.0(3) . . . . ?
C30 C38 C39 C40 178.6(3) . . . . ?
C30 C38 C43 C42 179.9(3) . . . . ?
C23 N4 C27 C28 -175.5(3) . . . . ?
C23 N4 C27 C26 2.8(5) . . . . ?
C39 C38 C30 C29 37.1(5) . . . . ?
C39 C38 C30 C31 -139.1(4) . . . . ?
C39 C38 C43 C42 -1.5(5) . . . . ?
C39 C40 C41 O2 -178.2(3) . . . . ?
C39 C40 C41 C42 -0.1(5) . . . . ?
C29 C28 C27 N4 178.7(3) . . . . ?
C29 C28 C27 C26 0.4(5) . . . . ?
C29 C30 C31 C32 -2.6(5) . . . . ?
C31 C32 C33 N6 172.2(3) . . . . ?
C31 C32 C33 C34 -8.9(6) . . . . ?
C31 C30 C29 C28 3.2(5) . . . . ?
C41 C40 C39 C38 0.9(5) . . . . ?
C41 C42 C43 C38 2.3(5) . . . . ?
C1 N1 C5 C6 175.7(3) . . . . ?
C1 N1 C5 C4 -1.3(5) . . . . ?
C33 N6 C37 C36 -1.8(6) . . . . ?
C33 C32 C31 C30 -177.1(3) . . . . ?
C33 C34 C35 C36 -0.3(6) . . . . ?
C43 C38 C30 C29 -144.2(4) . . . . ?
C43 C38 C30 C31 39.5(5) . . . . ?
C43 C38 C39 C40 -0.1(5) . . . . ?
C43 C42 C41 O2 176.5(3) . . . . ?
C43 C42 C41 C40 -1.5(5) . . . . ?
C2 C3 C4 C5 0.2(5) . . . . ?
C9 C8 C7 C6 2.0(5) . . . . ?
C9 C8 C16 C21 25.7(5) . . . . ?
C9 C8 C16 C17 -157.8(4) . . . . ?
C15 N3 C11 C10 177.3(3) . . . . ?
C15 N3 C11 C12 -0.3(5) . . . . ?
C7 C6 C5 N1 -178.8(3) . . . . ?
C7 C6 C5 C4 -1.8(5) . . . . ?
C7 C8 C9 C10 -0.5(5) . . . . ?
C7 C8 C16 C21 -151.2(4) . . . . ?
C7 C8 C16 C17 25.3(5) . . . . ?
C4 C3 C2 C1 -1.6(5) . . . . ?
C16 C8 C9 C10 -177.5(3) . . . . ?
C16 C8 C7 C6 179.1(3) . . . . ?
C16 C21 C20 C19 -1.3(6) . . . . ?
C16 C17 C18 C19 -1.1(7) . . . . ?
C21 C16 C17 C18 4.0(6) . . . . ?
C21 C20 C19 O1 -174.9(4) . . . . ?
C21 C20 C19 C18 4.3(6) . . . . ?
C20 C19 C18 C17 -3.1(6) . . . . ?
C37 N6 C33 C32 -179.1(3) . . . . ?
C37 N6 C33 C34 2.0(5) . . . . ?
C37 C36 C35 C34 0.6(6) . . . . ?
C35 C36 C37 N6 0.5(6) . . . . ?
C44 O2 C41 C40 177.7(3) . . . . ?
C44 O2 C41 C42 -0.4(5) . . . . ?
C17 C16 C21 C20 -2.8(6) . . . . ?
C22 O1 C19 C20 11.9(6) . . . . ?
C22 O1 C19 C18 -167.3(4) . . . . ?
